data_7150524
loop_
_publ_author_name
'Nicolle N. P. Moonen'
'Robin Gist'
'Corinne Boudon'
'Jean-Paul Gisselbrecht'
'Paul Seiler'
'Tsuyoshi Kawai'
'Atsushi Kishioka'
'Maurice Gross'
'Masahiro Irie'
'Fran\,cois Diederich'

_publ_section_title
;
 Donor-substituted cyanoethynylethenes: powerful chromophores for
 opto-electronic applications
;
_journal_issue 12
_journal_name_full 'Org. Biomol. Chem.'
_journal_page_first 2032
_journal_page_last 2034
_journal_paper_doi 10.1039/b303879c
_journal_volume 1
_journal_year 2003
_chemical_formula_moiety 'C24 H20 N4'
_chemical_formula_sum 'C24 H20 N4'
_chemical_formula_weight 364.44
_chemical_name_systematic
;
?
;
_space_group_IT_number 14
_symmetry_cell_setting monoclinic
_symmetry_space_group_name_Hall '-P 2yn'
_symmetry_space_group_name_H-M 'P 1 21/n 1'
_atom_sites_solution_hydrogens geom
_atom_sites_solution_primary direct
_atom_sites_solution_secondary difmap
_audit_creation_method SHELXL-97
_cell_angle_alpha 90.00
_cell_angle_beta 93.769(2)
_cell_angle_gamma 90.00
_cell_formula_units_Z 2
_cell_length_a 3.9477(2)
_cell_length_b 11.1064(4)
_cell_length_c 22.3725(9)
_cell_measurement_reflns_used 1778
_cell_measurement_temperature 120(2)
_cell_measurement_theta_max 27.52
_cell_measurement_theta_min 2.05
_cell_volume 978.79(7)
_computing_cell_refinement 'HKL Scalepack (Otwinowski & Minor 1997)'
_computing_data_collection 'Kappa CCD'
_computing_data_reduction 'Denzo + Scalepak (Otwinowski & Minor, 1997)'
_computing_molecular_graphics 'ORTEP (Johnson,1976)'
_computing_publication_material SHELXL97
_computing_structure_refinement 'SHELXL97 (Sheldrick, 1997)'
_computing_structure_solution 'SIR92 (Altomare et al.,1994)'
_diffrn_ambient_temperature 120(2)
_diffrn_measured_fraction_theta_full 0.941
_diffrn_measured_fraction_theta_max 0.941
_diffrn_measurement_device_type 'Kappa CCD'
_diffrn_measurement_method CCD
_diffrn_radiation_monochromator graphite
_diffrn_radiation_source 'fine-focus sealed tube'
_diffrn_radiation_type MoK\a
_diffrn_radiation_wavelength 0.71070
_diffrn_reflns_av_R_equivalents 0.0476
_diffrn_reflns_av_sigmaI/netI 0.0702
_diffrn_reflns_limit_h_max 5
_diffrn_reflns_limit_h_min -5
_diffrn_reflns_limit_k_max 14
_diffrn_reflns_limit_k_min -14
_diffrn_reflns_limit_l_max 28
_diffrn_reflns_limit_l_min -28
_diffrn_reflns_number 4186
_diffrn_reflns_theta_full 27.52
_diffrn_reflns_theta_max 27.52
_diffrn_reflns_theta_min 2.05
_exptl_absorpt_coefficient_mu 0.075
_exptl_absorpt_correction_type non
_exptl_crystal_colour black
_exptl_crystal_density_diffrn 1.237
_exptl_crystal_density_method 'not measured'
_exptl_crystal_description 'Cut fragment'
_exptl_crystal_F_000 384
_exptl_crystal_size_max 0.20
_exptl_crystal_size_mid 0.08
_exptl_crystal_size_min 0.06
_refine_diff_density_max 0.316
_refine_diff_density_min -0.299
_refine_diff_density_rms 0.092
_refine_ls_extinction_coef 0.061(10)
_refine_ls_extinction_expression Fc^*^=kFc[1+0.001xFc^2^\l^3^/sin(2\q)]^-1/4^
_refine_ls_extinction_method SHELXL97
_refine_ls_goodness_of_fit_ref 1.267
_refine_ls_hydrogen_treatment 'H-atoms riding'
_refine_ls_matrix_type full
_refine_ls_number_parameters 128
_refine_ls_number_reflns 2232
_refine_ls_number_restraints 0
_refine_ls_restrained_S_all 1.267
_refine_ls_R_factor_all 0.1077
_refine_ls_R_factor_gt 0.0531
_refine_ls_shift/su_max 0.106
_refine_ls_shift/su_mean 0.008
_refine_ls_structure_factor_coef Fsqd
_refine_ls_weighting_details 'w=1/[\s^2^(Fo^2^)+(0.0585P)^2^+0.0806P] where P=(Fo^2^+2Fc^2^)/3'
_refine_ls_weighting_scheme calc
_refine_ls_wR_factor_gt 0.1081
_refine_ls_wR_factor_ref 0.1582
_reflns_number_gt 1350
_reflns_number_total 2232
_reflns_threshold_expression >2sigma(I)
_cod_data_source_file b303879c.txt
_cod_data_source_block moon4_D_02
_cod_depositor_comments
;
The following automatic conversions were performed:
'_symmetry_cell_setting' value 'Monoclinic' changed to 'monoclinic'
according to '/home/saulius/struct/CIF-dictionaries/cif_core.dic'
dictionary named 'cif_core.dic' version 2.4.1 from 2010-06-29.

Automatic conversion script
Id: cif_fix_enum 1527 2010-12-29 10:47:43Z saulius 
;
_cod_original_sg_symbol_H-M P2(1)/n
_cod_database_code 7150524

loop_
_symmetry_equiv_pos_as_xyz
'x, y, z'
'-x+1/2, y+1/2, -z+1/2'
'-x, -y, -z'
'x-1/2, -y-1/2, z-1/2'

loop_
_atom_site_label
_atom_site_type_symbol
_atom_site_fract_x
_atom_site_fract_y
_atom_site_fract_z
_atom_site_U_iso_or_equiv
_atom_site_adp_type
_atom_site_occupancy
_atom_site_calc_flag
_atom_site_refinement_flags
_atom_site_disorder_assembly
_atom_site_disorder_group
C1 C -0.9970(5) -0.04818(19) -0.98078(8) 0.0285(5) Uani 1 d . . .
C2 C -1.1246(5) -0.1621(2) -1.00341(9) 0.0335(5) Uani 1 d . . .
N3 N -1.2263(5) -0.2524(2) -1.02167(9) 0.0496(6) Uani 1 d . . .
C4 C -0.8674(5) -0.04151(19) -0.92028(9) 0.0298(5) Uani 1 d . . .
C5 C -0.7538(5) -0.02860(19) -0.86928(9) 0.0288(5) Uani 1 d . . .
C6 C -0.6189(5) -0.00817(19) -0.80964(8) 0.0269(5) Uani 1 d . . .
C7 C -0.4373(5) 0.09687(19) -0.79510(9) 0.0273(5) Uani 1 d . . .
H7A H -0.4012 0.1533 -0.8253 0.025 Uiso 1 d R . .
C8 C -0.3107(5) 0.11914(19) -0.73769(9) 0.0264(5) Uani 1 d . . .
H8A H -0.1906 0.1909 -0.7293 0.023 Uiso 1 d R . .
C9 C -0.3572(5) 0.03669(18) -0.69099(8) 0.0256(5) Uani 1 d . . .
C10 C -0.5412(5) -0.06934(19) -0.70576(9) 0.0268(5) Uani 1 d . . .
H10A H -0.5768 -0.1264 -0.6758 0.032 Uiso 1 d R . .
C11 C -0.6692(5) -0.09016(19) -0.76344(9) 0.0274(5) Uani 1 d . . .
H11A H -0.7931 -0.1610 -0.7721 0.026 Uiso 1 d R . .
N12 N -0.2292(4) 0.05905(17) -0.63378(7) 0.0303(5) Uani 1 d . . .
C13 C -0.0507(5) 0.1709(2) -0.61991(9) 0.0328(5) Uani 1 d . . .
H13A H 0.0252 0.1721 -0.5778 0.039 Uiso 1 d R . .
H13B H -0.2023 0.2383 -0.6287 0.036 Uiso 1 d R . .
H13C H 0.1441 0.1772 -0.6440 0.036 Uiso 1 d R . .
C14 C -0.3042(6) -0.0213(2) -0.58504(9) 0.0377(6) Uani 1 d . . .
H14A H -0.1926 0.0079 -0.5479 0.058 Uiso 1 d R . .
H14B H -0.2222 -0.1015 -0.5934 0.062 Uiso 1 d R . .
H14C H -0.5475 -0.0239 -0.5813 0.045 Uiso 1 d R . .

loop_
_atom_site_aniso_label
_atom_site_aniso_U_11
_atom_site_aniso_U_22
_atom_site_aniso_U_33
_atom_site_aniso_U_23
_atom_site_aniso_U_13
_atom_site_aniso_U_12
C1 0.0248(10) 0.0313(12) 0.0291(12) -0.0045(9) 0.0003(9) -0.0002(9)
C2 0.0359(12) 0.0363(14) 0.0282(12) 0.0000(10) 0.0018(9) -0.0021(11)
N3 0.0617(14) 0.0394(13) 0.0477(13) -0.0070(10) 0.0035(10) -0.0106(10)
C4 0.0277(11) 0.0298(12) 0.0322(13) -0.0023(9) 0.0032(9) -0.0012(9)
C5 0.0251(11) 0.0286(12) 0.0328(12) -0.0005(9) 0.0037(9) 0.0008(9)
C6 0.0235(10) 0.0307(12) 0.0264(11) -0.0025(9) 0.0018(8) 0.0045(9)
C7 0.0255(11) 0.0268(12) 0.0298(12) 0.0036(9) 0.0039(9) 0.0028(9)
C8 0.0235(11) 0.0233(11) 0.0324(12) -0.0029(9) 0.0013(8) -0.0004(8)
C9 0.0208(10) 0.0274(12) 0.0286(11) -0.0027(9) 0.0021(8) 0.0050(8)
C10 0.0258(10) 0.0254(12) 0.0295(12) 0.0030(9) 0.0033(8) 0.0023(9)
C11 0.0225(10) 0.0250(12) 0.0350(12) -0.0035(9) 0.0023(8) 0.0010(9)
N12 0.0301(10) 0.0338(11) 0.0265(10) -0.0010(8) -0.0016(7) -0.0014(8)
C13 0.0278(11) 0.0369(13) 0.0333(12) -0.0056(10) -0.0019(9) 0.0018(10)
C14 0.0382(12) 0.0420(15) 0.0324(12) 0.0034(11) -0.0013(9) 0.0007(11)

loop_
_atom_type_symbol
_atom_type_description
_atom_type_scat_dispersion_real
_atom_type_scat_dispersion_imag
_atom_type_scat_source
C C 0.0033 0.0016 'International Tables Vol C Tables 4.2.6.8 and 6.1.1.4'
H H 0.0000 0.0000 'International Tables Vol C Tables 4.2.6.8 and 6.1.1.4'
N N 0.0061 0.0033 'International Tables Vol C Tables 4.2.6.8 and 6.1.1.4'

loop_
_geom_angle_atom_site_label_1
_geom_angle_atom_site_label_2
_geom_angle_atom_site_label_3
_geom_angle
_geom_angle_site_symmetry_1
_geom_angle_site_symmetry_3
_geom_angle_publ_flag
C1 C1 C4 123.2(2) 3_353 . ?
C1 C1 C2 118.3(2) 3_353 . ?
C4 C1 C2 118.51(18) . . ?
N3 C2 C1 179.7(2) . . ?
C5 C4 C1 176.1(2) . . ?
C4 C5 C6 177.6(2) . . ?
C7 C6 C11 117.81(18) . . ?
C7 C6 C5 120.45(18) . . ?
C11 C6 C5 121.73(19) . . ?
C8 C7 C6 121.29(19) . . ?
C7 C8 C9 121.34(19) . . ?
N12 C9 C8 121.15(18) . . ?
N12 C9 C10 121.57(18) . . ?
C8 C9 C10 117.28(17) . . ?
C11 C10 C9 120.80(19) . . ?
C10 C11 C6 121.47(18) . . ?
C9 N12 C13 119.98(17) . . ?
C9 N12 C14 120.62(18) . . ?
C13 N12 C14 118.99(16) . . ?

loop_
_geom_bond_atom_site_label_1
_geom_bond_atom_site_label_2
_geom_bond_distance
_geom_bond_site_symmetry_2
_geom_bond_publ_flag
C1 C1 1.372(4) 3_353 ?
C1 C4 1.417(3) . ?
C1 C2 1.441(3) . ?
C2 N3 1.146(3) . ?
C4 C5 1.207(3) . ?
C5 C6 1.422(3) . ?
C6 C7 1.397(3) . ?
C6 C11 1.401(3) . ?
C7 C8 1.370(3) . ?
C8 C9 1.410(3) . ?
C9 N12 1.368(2) . ?
C9 C10 1.411(3) . ?
C10 C11 1.374(3) . ?
N12 C13 1.452(3) . ?
N12 C14 1.454(3) . ?

loop_
_geom_torsion_atom_site_label_1
_geom_torsion_atom_site_label_2
_geom_torsion_atom_site_label_3
_geom_torsion_atom_site_label_4
_geom_torsion
_geom_torsion_site_symmetry_1
_geom_torsion_site_symmetry_2
_geom_torsion_site_symmetry_3
_geom_torsion_site_symmetry_4
_geom_torsion_publ_flag
C1 C1 C2 N3 5(42) 3_353 . . . ?
C4 C1 C2 N3 -174(100) . . . . ?
C1 C1 C4 C5 3(3) 3_353 . . . ?
C2 C1 C4 C5 -178(100) . . . . ?
C1 C4 C5 C6 4(8) . . . . ?
C4 C5 C6 C7 -20(5) . . . . ?
C4 C5 C6 C11 158(5) . . . . ?
C11 C6 C7 C8 0.3(3) . . . . ?
C5 C6 C7 C8 178.82(18) . . . . ?
C6 C7 C8 C9 0.3(3) . . . . ?
C7 C8 C9 N12 179.73(18) . . . . ?
C7 C8 C9 C10 -0.4(3) . . . . ?
N12 C9 C10 C11 179.76(18) . . . . ?
C8 C9 C10 C11 -0.1(3) . . . . ?
C9 C10 C11 C6 0.7(3) . . . . ?
C7 C6 C11 C10 -0.8(3) . . . . ?
C5 C6 C11 C10 -179.31(18) . . . . ?
C8 C9 N12 C13 1.9(3) . . . . ?
C10 C9 N12 C13 -178.00(17) . . . . ?
C8 C9 N12 C14 174.51(18) . . . . ?
C10 C9 N12 C14 -5.4(3) . . . . ?
